data_2229973
loop_
_publ_author_name
'Muller, Fabian M. A.'
'Muller, Theunis J.'
'Steyl, Gideon'

_publ_section_title
;
 (2-Methyl-4-oxo-4<i>H</i>-pyran-3-olato-\k^2^<i>O</i>^3^,<i>O</i>^4^)bis(triphenylphosphane-\k<i>P</i>)copper(I)--triphenylphosphane--methanol
 (1/1/1)
;
_journal_coeditor_code FI2105
_journal_issue 5
_journal_name_full 'Acta Crystallographica Section E'
_journal_page_first m581
_journal_page_last m582
_journal_paper_doi 10.1107/S1600536811011470
_journal_volume 67
_journal_year 2011
_chemical_formula_iupac '[Cu (C6 H5 O3) (C18 H15 P)2], C18 H15 P, C H4 O'
_chemical_formula_moiety 'C42 H35 Cu O3 P2, C18 H15 P, C H4 O'
_chemical_formula_sum 'C61 H54 Cu O4 P3'
_chemical_formula_weight 1007.49
_chemical_name_systematic
'(2-Methyl-4-oxo-4<i>H</i>-pyran-3-olato-\k^2^<i>O</i>^3^,<i>O</i>^4^)bis(triphenylphosphane-\k<i>P</i>)copper(I)--triphenylphosphane--methanol (1/1/1)'
_space_group_crystal_system monoclinic
_space_group_IT_number 14
_symmetry_space_group_name_Hall '-P 2ybc'
_symmetry_space_group_name_H-M 'P 1 21/c 1'
_atom_sites_solution_hydrogens geom
_atom_sites_solution_primary direct
_atom_sites_solution_secondary difmap
_audit_creation_method 'WinGX routine CIF_UPDATE'
_cell_angle_alpha 90
_cell_angle_beta 119.2050(10)
_cell_angle_gamma 90
_cell_formula_units_Z 4
_cell_length_a 20.5253(7)
_cell_length_b 13.5716(4)
_cell_length_c 20.3129(7)
_cell_measurement_reflns_used 8938
_cell_measurement_temperature 150(2)
_cell_measurement_theta_max 26.37
_cell_measurement_theta_min 2.27
_cell_volume 4939.1(3)
_computing_cell_refinement 'SAINT-Plus (Bruker, 2004)'
_computing_data_collection 'APEX2 (Bruker, 2005)'
_computing_data_reduction 'SAINT-Plus (Bruker, 2004)'
_computing_molecular_graphics 'DIAMOND (Brandenburg & Putz, 2007)'
_computing_publication_material 'WinGX (Farrugia, 1999)'
_computing_structure_refinement 'SHELXL-97 (Sheldrick, 2008)'
_computing_structure_solution 'SHELXS-97 (Sheldrick, 2008)'
_diffrn_ambient_temperature 150(2)
_diffrn_measured_fraction_theta_full 1
_diffrn_measured_fraction_theta_max 1
_diffrn_measurement_device_type 'Bruker X8 APEXII 4K'
_diffrn_measurement_method '\f and \w scans'
_diffrn_radiation_monochromator graphite
_diffrn_radiation_source 'fine-focus sealed tube'
_diffrn_radiation_type MoK\a
_diffrn_radiation_wavelength 0.71073
_diffrn_reflns_av_R_equivalents 0.0577
_diffrn_reflns_limit_h_max 26
_diffrn_reflns_limit_h_min -26
_diffrn_reflns_limit_k_max 17
_diffrn_reflns_limit_k_min -17
_diffrn_reflns_limit_l_max 25
_diffrn_reflns_limit_l_min -24
_diffrn_reflns_number 58551
_diffrn_reflns_theta_full 27
_diffrn_reflns_theta_max 27
_diffrn_reflns_theta_min 1.88
_exptl_absorpt_coefficient_mu 0.589
_exptl_absorpt_correction_T_max 0.965
_exptl_absorpt_correction_T_min 0.894
_exptl_absorpt_correction_type multi-scan
_exptl_absorpt_process_details '(SADABS; Bruker, 2004)'
_exptl_crystal_colour colourless
_exptl_crystal_density_diffrn 1.355
_exptl_crystal_density_method 'not measured'
_exptl_crystal_description Plate
_exptl_crystal_F_000 2104
_exptl_crystal_size_max 0.19
_exptl_crystal_size_mid 0.19
_exptl_crystal_size_min 0.06
_refine_diff_density_max 1.507
_refine_diff_density_min -0.855
_refine_ls_extinction_method none
_refine_ls_goodness_of_fit_ref 1.055
_refine_ls_hydrogen_treatment constr
_refine_ls_matrix_type full
_refine_ls_number_parameters 625
_refine_ls_number_reflns 10787
_refine_ls_number_restraints 0
_refine_ls_restrained_S_all 1.055
_refine_ls_R_factor_all 0.0695
_refine_ls_R_factor_gt 0.0486
_refine_ls_shift/su_max 0.001
_refine_ls_shift/su_mean <0.001
_refine_ls_structure_factor_coef Fsqd
_refine_ls_weighting_details 'calc w=1/[\s^2^(Fo^2^)+(0.0475P)^2^+7.9566P] where P=(Fo^2^+2Fc^2^)/3'
_refine_ls_weighting_scheme calc
_refine_ls_wR_factor_ref 0.1268
_reflns_number_gt 8326
_reflns_number_total 10787
_reflns_threshold_expression I>2\s(I)
_cod_data_source_file fi2105.cif
_cod_data_source_block I
_cod_original_sg_symbol_Hall '-P 2yc'
_cod_original_sg_symbol_H-M 'P 21/c'
_cod_database_code 2229973
_cod_database_fobs_code 2229973

loop_
_symmetry_equiv_pos_as_xyz
'x, y, z'
'-x, y+1/2, -z+1/2'
'-x, -y, -z'
'x, -y-1/2, z-1/2'

loop_
_atom_site_type_symbol
_atom_site_label
_atom_site_fract_x
_atom_site_fract_y
_atom_site_fract_z
_atom_site_U_iso_or_equiv
_atom_site_adp_type
_atom_site_calc_flag
_atom_site_refinement_flags
_atom_site_occupancy
_atom_site_disorder_assembly
_atom_site_disorder_group
Cu Cu1 0.214103(18) 0.00326(2) 0.261886(19) 0.01908(9) Uani d . 1 . .
P P1 0.10439(4) 0.06950(5) 0.22835(4) 0.01542(14) Uani d . 1 . .
P P2 0.23466(4) -0.16169(5) 0.26969(4) 0.01741(15) Uani d . 1 . .
P P3 0.38902(4) 0.48977(6) 0.31013(4) 0.02500(17) Uani d . 1 . .
O O1 0.29079(11) 0.06514(16) 0.23758(11) 0.0265(5) Uani d . 1 . .
O O2 0.29997(11) 0.04399(15) 0.37487(11) 0.0245(4) Uani d . 1 . .
C C1 0.08207(15) 0.08316(18) 0.30441(15) 0.0164(5) Uani d . 1 . .
C C2 0.14009(15) 0.08692(19) 0.37862(16) 0.0199(6) Uani d . 1 . .
H H2 0.1903 0.0819 0.3888 0.024 Uiso calc R 1 . .
C C6 0.00836(15) 0.09007(18) 0.29104(15) 0.0170(5) Uani d . 1 . .
H H6 -0.0319 0.0861 0.2409 0.02 Uiso calc R 1 . .
C C5 -0.00614(15) 0.10258(19) 0.35027(16) 0.0186(5) Uani d . 1 . .
H H5 -0.0562 0.1091 0.3405 0.022 Uiso calc R 1 . .
C C3 0.12498(16) 0.0979(2) 0.43784(16) 0.0217(6) Uani d . 1 . .
H H3 0.1649 0.1001 0.4883 0.026 Uiso calc R 1 . .
C C4 0.05204(16) 0.1056(2) 0.42358(16) 0.0210(6) Uani d . 1 . .
H H4 0.0419 0.113 0.4642 0.025 Uiso calc R 1 . .
C C7 0.20878(15) -0.2199(2) 0.33478(16) 0.0202(6) Uani d . 1 . .
C C8 0.18613(16) -0.3169(2) 0.33070(17) 0.0261(6) Uani d . 1 . .
H H8 0.1824 -0.358 0.2911 0.031 Uiso calc R 1 . .
C C10 0.17415(17) -0.2963(2) 0.44152(18) 0.0298(7) Uani d . 1 . .
H H10 0.1616 -0.3219 0.4774 0.036 Uiso calc R 1 . .
C C9 0.16883(16) -0.3550(2) 0.38402(17) 0.0291(7) Uani d . 1 . .
H H9 0.1533 -0.4216 0.3806 0.035 Uiso calc R 1 . .
C C12 0.21461(19) -0.1614(2) 0.39378(19) 0.0316(7) Uani d . 1 . .
H H12 0.2302 -0.0947 0.3976 0.038 Uiso calc R 1 . .
C C11 0.1978(2) -0.2001(3) 0.4469(2) 0.0361(8) Uani d . 1 . .
H H11 0.2026 -0.16 0.4874 0.043 Uiso calc R 1 . .
C C14 0.22245(15) -0.3304(2) 0.18224(16) 0.0206(6) Uani d . 1 . .
H H14 0.2683 -0.3519 0.2234 0.025 Uiso calc R 1 . .
C C13 0.19240(15) -0.2392(2) 0.18613(15) 0.0185(5) Uani d . 1 . .
C C18 0.12553(15) -0.2083(2) 0.12403(16) 0.0193(6) Uani d . 1 . .
H H18 0.1048 -0.1462 0.1254 0.023 Uiso calc R 1 . .
C C17 0.08922(15) -0.2673(2) 0.06064(16) 0.0215(6) Uani d . 1 . .
H H17 0.044 -0.2455 0.0187 0.026 Uiso calc R 1 . .
C C15 0.18590(16) -0.3892(2) 0.11902(16) 0.0217(6) Uani d . 1 . .
H H15 0.2067 -0.451 0.1171 0.026 Uiso calc R 1 . .
C C16 0.11908(16) -0.3586(2) 0.05846(16) 0.0216(6) Uani d . 1 . .
H H16 0.0937 -0.3998 0.0155 0.026 Uiso calc R 1 . .
C C23 -0.05007(16) -0.1488(2) 0.13305(17) 0.0223(6) Uani d . 1 . .
H H23 -0.0624 -0.2075 0.15 0.027 Uiso calc R 1 . .
C C19 0.02499(14) -0.00172(19) 0.15983(15) 0.0159(5) Uani d . 1 . .
C C24 0.00684(15) -0.08956(19) 0.18378(16) 0.0196(6) Uani d . 1 . .
H H24 0.034 -0.1083 0.2353 0.023 Uiso calc R 1 . .
C C20 -0.01466(16) 0.0231(2) 0.08419(16) 0.0219(6) Uani d . 1 . .
H H20 -0.0029 0.082 0.067 0.026 Uiso calc R 1 . .
C C22 -0.08934(17) -0.1231(2) 0.05755(18) 0.0265(6) Uani d . 1 . .
H H22 -0.1284 -0.1643 0.0226 0.032 Uiso calc R 1 . .
C C21 -0.07135(17) -0.0373(2) 0.03344(17) 0.0262(6) Uani d . 1 . .
H H21 -0.0981 -0.0195 -0.0183 0.031 Uiso calc R 1 . .
C C27 0.37303(16) -0.2392(2) 0.37962(17) 0.0264(6) Uani d . 1 . .
H H27 0.3475 -0.2627 0.4049 0.032 Uiso calc R 1 . .
C C25 0.33395(14) -0.19082(19) 0.31180(15) 0.0183(5) Uani d . 1 . .
C C26 0.37255(17) -0.1562(2) 0.27614(19) 0.0308(7) Uani d . 1 . .
H H26 0.3466 -0.1217 0.2297 0.037 Uiso calc R 1 . .
C C28 0.44955(17) -0.2538(3) 0.41136(18) 0.0333(7) Uani d . 1 . .
H H28 0.4759 -0.2875 0.4581 0.04 Uiso calc R 1 . .
C C29 0.48730(17) -0.2200(2) 0.3756(2) 0.0333(7) Uani d . 1 . .
H H29 0.5396 -0.23 0.3974 0.04 Uiso calc R 1 . .
C C30 0.44870(18) -0.1718(3) 0.3081(2) 0.0364(8) Uani d . 1 . .
H H30 0.4744 -0.1488 0.2829 0.044 Uiso calc R 1 . .
C C31 0.08839(15) 0.19196(18) 0.18591(15) 0.0165(5) Uani d . 1 . .
C C34 0.07028(16) 0.3770(2) 0.11999(15) 0.0208(6) Uani d . 1 . .
H H34 0.0645 0.4404 0.098 0.025 Uiso calc R 1 . .
C C35 0.02073(15) 0.34515(19) 0.14352(15) 0.0187(5) Uani d . 1 . .
H H35 -0.0192 0.3865 0.1374 0.022 Uiso calc R 1 . .
C C36 0.02951(15) 0.25301(19) 0.17593(15) 0.0181(5) Uani d . 1 . .
H H36 -0.0048 0.2311 0.1915 0.022 Uiso calc R 1 . .
C C32 0.13759(15) 0.2245(2) 0.16215(16) 0.0211(6) Uani d . 1 . .
H H32 0.178 0.1837 0.1689 0.025 Uiso calc R 1 . .
C C33 0.12819(16) 0.3166(2) 0.12855(17) 0.0233(6) Uani d . 1 . .
H H33 0.1615 0.3379 0.1115 0.028 Uiso calc R 1 . .
C C42 0.33225(16) 0.4130(2) 0.33699(16) 0.0214(6) Uani d . 1 . .
C C41 0.25678(17) 0.4336(2) 0.30419(18) 0.0285(7) Uani d . 1 . .
H H41 0.2355 0.4815 0.2652 0.034 Uiso calc R 1 . .
C C40 0.21165(17) 0.3860(2) 0.32715(19) 0.0314(7) Uani d . 1 . .
H H40 0.1598 0.4004 0.3033 0.038 Uiso calc R 1 . .
C C39 0.24148(18) 0.3180(2) 0.3842(2) 0.0328(7) Uani d . 1 . .
H H39 0.2107 0.2857 0.4004 0.039 Uiso calc R 1 . .
C C38 0.3168(2) 0.2969(3) 0.4180(2) 0.0418(9) Uani d . 1 . .
H H38 0.3381 0.2505 0.458 0.05 Uiso calc R 1 . .
C C37 0.36142(19) 0.3430(3) 0.3936(2) 0.0378(8) Uani d . 1 . .
H H37 0.4128 0.3263 0.4162 0.045 Uiso calc R 1 . .
C C44 0.50530(17) 0.3496(2) 0.34617(19) 0.0327(7) Uani d . 1 . .
H H44 0.472 0.3155 0.3014 0.039 Uiso calc R 1 . .
C C43 0.48189(16) 0.4346(2) 0.36526(17) 0.0263(6) Uani d . 1 . .
C C45 0.57669(18) 0.3128(3) 0.3913(2) 0.0374(8) Uani d . 1 . .
H H45 0.5924 0.2551 0.3765 0.045 Uiso calc R 1 . .
C C46 0.62451(18) 0.3596(3) 0.45730(19) 0.0388(8) Uani d . 1 . .
H H46 0.673 0.3337 0.4888 0.047 Uiso calc R 1 . .
C C47 0.60193(19) 0.4443(3) 0.4778(2) 0.0451(9) Uani d . 1 . .
H H47 0.6348 0.4766 0.5237 0.054 Uiso calc R 1 . .
C C48 0.53168(18) 0.4823(3) 0.43178(19) 0.0371(8) Uani d . 1 . .
H H48 0.5171 0.5417 0.4456 0.045 Uiso calc R 1 . .
C C49 0.36127(16) 0.4483(2) 0.21457(17) 0.0283(7) Uani d . 1 . .
C C54 0.33106(17) 0.3582(3) 0.18496(18) 0.0318(7) Uani d . 1 . .
H H54 0.3235 0.3112 0.2153 0.038 Uiso calc R 1 . .
C C51 0.35207(18) 0.4942(3) 0.0952(2) 0.0396(8) Uani d . 1 . .
H H51 0.3591 0.5409 0.0644 0.048 Uiso calc R 1 . .
C C50 0.37123(17) 0.5176(3) 0.16850(19) 0.0337(7) Uani d . 1 . .
H H50 0.3913 0.5807 0.1881 0.04 Uiso calc R 1 . .
C C52 0.32287(18) 0.4032(3) 0.06709(19) 0.0362(8) Uani d . 1 . .
H H52 0.3105 0.387 0.0168 0.043 Uiso calc R 1 . .
C C53 0.31113(18) 0.3348(3) 0.1100(2) 0.0373(8) Uani d . 1 . .
H H53 0.2898 0.2726 0.0893 0.045 Uiso calc R 1 . .
C C55 0.35473(16) 0.0786(2) 0.29884(17) 0.0236(6) Uani d . 1 . .
C C59 0.41971(16) 0.0984(2) 0.29795(18) 0.0282(7) Uani d . 1 . .
C C60 0.42869(18) 0.1052(3) 0.2299(2) 0.0363(8) Uani d . 1 . .
H H60A 0.4396 0.0398 0.2174 0.054 Uiso calc R 1 . .
H H60B 0.4699 0.1501 0.2399 0.054 Uiso calc R 1 . .
H H60C 0.3825 0.1303 0.1875 0.054 Uiso calc R 1 . .
C C57 0.42829(17) 0.0856(2) 0.43665(19) 0.0304(7) Uani d . 1 . .
H H57 0.4327 0.0833 0.4854 0.036 Uiso calc R 1 . .
C C58 0.48828(18) 0.1051(3) 0.42923(19) 0.0348(7) Uani d . 1 . .
H H58 0.5347 0.1156 0.4736 0.042 Uiso calc R 1 . .
C C56 0.35775(16) 0.0683(2) 0.37156(17) 0.0236(6) Uani d . 1 . .
O O3 0.48634(12) 0.11061(17) 0.36300(13) 0.0350(5) Uani d . 1 . .
O O4 0.24131(15) 0.1036(2) 0.09364(14) 0.0463(6) Uani d . 1 . .
H H4A 0.2582 0.0956 0.1402 0.069 Uiso calc R 1 . .
C C61 0.2624(3) 0.0252(4) 0.0650(3) 0.0755(16) Uani d . 1 . .
H H61A 0.3164 0.0274 0.0843 0.113 Uiso calc R 1 . .
H H61B 0.2365 0.0293 0.0098 0.113 Uiso calc R 1 . .
H H61C 0.2491 -0.0367 0.0804 0.113 Uiso calc R 1 . .

loop_
_atom_site_aniso_label
_atom_site_aniso_U_11
_atom_site_aniso_U_22
_atom_site_aniso_U_33
_atom_site_aniso_U_12
_atom_site_aniso_U_13
_atom_site_aniso_U_23
Cu1 0.01644(17) 0.01898(17) 0.02494(18) 0.00279(13) 0.01253(14) 0.00323(14)
P1 0.0157(3) 0.0140(3) 0.0198(3) 0.0010(2) 0.0112(3) 0.0015(3)
P2 0.0167(3) 0.0182(3) 0.0201(3) 0.0038(3) 0.0112(3) 0.0026(3)
P3 0.0204(4) 0.0275(4) 0.0260(4) 0.0003(3) 0.0105(3) 0.0044(3)
O1 0.0213(10) 0.0334(12) 0.0270(11) -0.0004(9) 0.0134(9) 0.0037(9)
O2 0.0221(10) 0.0272(11) 0.0258(11) -0.0037(8) 0.0129(9) -0.0025(9)
C1 0.0201(13) 0.0111(12) 0.0216(13) 0.0005(10) 0.0131(11) 0.0012(10)
C2 0.0180(13) 0.0181(13) 0.0265(15) 0.0014(10) 0.0131(12) 0.0004(11)
C6 0.0196(13) 0.0133(12) 0.0194(13) 0.0004(10) 0.0105(11) 0.0008(10)
C5 0.0191(13) 0.0151(12) 0.0276(15) 0.0004(10) 0.0161(12) 0.0009(11)
C3 0.0229(14) 0.0207(14) 0.0206(14) 0.0004(11) 0.0097(12) -0.0002(11)
C4 0.0278(15) 0.0182(13) 0.0218(14) -0.0001(11) 0.0156(12) 0.0000(11)
C7 0.0176(13) 0.0250(14) 0.0218(14) 0.0058(11) 0.0127(12) 0.0042(11)
C8 0.0233(15) 0.0327(16) 0.0210(14) -0.0047(12) 0.0097(12) 0.0004(12)
C10 0.0239(15) 0.0439(19) 0.0311(16) 0.0084(13) 0.0209(14) 0.0124(14)
C9 0.0211(15) 0.0374(17) 0.0240(15) -0.0066(13) 0.0073(13) 0.0074(13)
C12 0.046(2) 0.0251(16) 0.0373(18) 0.0088(14) 0.0313(16) 0.0043(13)
C11 0.053(2) 0.0339(18) 0.0385(19) 0.0141(16) 0.0352(18) 0.0070(15)
C14 0.0190(13) 0.0220(14) 0.0227(14) 0.0033(11) 0.0117(12) 0.0042(11)
C13 0.0207(13) 0.0191(13) 0.0219(14) 0.0013(11) 0.0152(12) 0.0027(11)
C18 0.0209(14) 0.0193(13) 0.0239(14) 0.0045(11) 0.0156(12) 0.0040(11)
C17 0.0194(14) 0.0277(15) 0.0202(14) 0.0020(11) 0.0118(12) 0.0076(12)
C15 0.0239(14) 0.0205(14) 0.0273(15) 0.0035(11) 0.0176(13) 0.0024(11)
C16 0.0247(14) 0.0251(14) 0.0215(14) -0.0044(11) 0.0164(12) -0.0002(11)
C23 0.0267(15) 0.0149(13) 0.0330(16) 0.0005(11) 0.0206(13) -0.0002(11)
C19 0.0163(12) 0.0144(12) 0.0211(13) 0.0026(10) 0.0122(11) 0.0004(10)
C24 0.0189(13) 0.0165(13) 0.0262(15) 0.0038(10) 0.0133(12) 0.0036(11)
C20 0.0268(15) 0.0184(14) 0.0265(15) -0.0004(11) 0.0177(13) 0.0006(11)
C22 0.0266(15) 0.0243(15) 0.0323(16) -0.0077(12) 0.0172(14) -0.0091(13)
C21 0.0278(16) 0.0285(15) 0.0227(15) -0.0039(12) 0.0125(13) -0.0027(12)
C27 0.0226(15) 0.0313(16) 0.0244(15) 0.0017(12) 0.0108(13) 0.0001(12)
C25 0.0151(13) 0.0179(13) 0.0214(14) 0.0022(10) 0.0084(11) -0.0032(11)
C26 0.0248(16) 0.0393(18) 0.0341(17) 0.0093(13) 0.0188(14) 0.0096(14)
C28 0.0227(16) 0.0403(19) 0.0270(17) 0.0069(13) 0.0045(13) 0.0024(14)
C29 0.0170(14) 0.0339(17) 0.047(2) -0.0009(13) 0.0140(15) -0.0096(15)
C30 0.0271(17) 0.0401(19) 0.052(2) 0.0040(14) 0.0270(17) 0.0041(16)
C31 0.0200(13) 0.0132(12) 0.0176(13) -0.0001(10) 0.0102(11) -0.0004(10)
C34 0.0287(15) 0.0138(13) 0.0209(14) -0.0004(11) 0.0129(12) 0.0026(11)
C35 0.0228(14) 0.0158(13) 0.0195(13) 0.0020(10) 0.0119(12) -0.0012(10)
C36 0.0171(13) 0.0188(13) 0.0200(13) -0.0031(10) 0.0104(11) -0.0008(10)
C32 0.0213(14) 0.0207(14) 0.0258(15) 0.0030(11) 0.0149(12) 0.0023(11)
C33 0.0256(15) 0.0234(14) 0.0279(15) 0.0000(11) 0.0187(13) 0.0041(12)
C42 0.0208(14) 0.0193(13) 0.0249(15) 0.0013(11) 0.0118(12) -0.0015(11)
C41 0.0269(16) 0.0296(16) 0.0320(17) 0.0054(12) 0.0168(14) 0.0059(13)
C40 0.0204(15) 0.0381(18) 0.0352(18) 0.0008(13) 0.0132(14) 0.0007(14)
C39 0.0324(17) 0.0281(16) 0.047(2) -0.0045(13) 0.0262(16) 0.0013(14)
C38 0.039(2) 0.041(2) 0.052(2) 0.0076(16) 0.0277(18) 0.0205(17)
C37 0.0256(17) 0.0418(19) 0.046(2) 0.0063(14) 0.0171(16) 0.0167(16)
C44 0.0226(15) 0.0343(17) 0.0345(18) -0.0013(13) 0.0087(14) 0.0051(14)
C43 0.0192(14) 0.0346(17) 0.0265(15) -0.0016(12) 0.0123(13) 0.0073(13)
C45 0.0253(17) 0.0384(19) 0.048(2) 0.0052(14) 0.0170(16) 0.0120(16)
C46 0.0211(16) 0.063(2) 0.0319(18) 0.0039(15) 0.0125(14) 0.0146(17)
C47 0.0267(18) 0.077(3) 0.0277(18) -0.0047(18) 0.0105(15) -0.0073(18)
C48 0.0290(17) 0.055(2) 0.0305(17) -0.0007(15) 0.0173(15) -0.0044(16)
C49 0.0170(14) 0.0427(18) 0.0238(15) 0.0050(13) 0.0089(12) 0.0031(13)
C54 0.0213(15) 0.0408(19) 0.0314(17) 0.0077(13) 0.0112(14) 0.0040(14)
C51 0.0275(17) 0.059(2) 0.0343(18) 0.0030(16) 0.0166(15) 0.0109(17)
C50 0.0218(15) 0.045(2) 0.0343(18) 0.0018(14) 0.0134(14) 0.0056(15)
C52 0.0234(16) 0.059(2) 0.0291(17) 0.0069(15) 0.0150(14) -0.0015(16)
C53 0.0230(16) 0.043(2) 0.0386(19) 0.0034(14) 0.0091(15) -0.0041(16)
C55 0.0186(14) 0.0236(14) 0.0289(16) 0.0030(11) 0.0119(13) 0.0042(12)
C59 0.0202(15) 0.0299(16) 0.0331(17) 0.0007(12) 0.0118(13) 0.0032(13)
C60 0.0259(16) 0.045(2) 0.046(2) 0.0012(14) 0.0237(16) 0.0066(16)
C57 0.0250(16) 0.0336(17) 0.0290(17) 0.0007(13) 0.0103(14) -0.0004(13)
C58 0.0262(16) 0.0382(18) 0.0331(18) -0.0009(14) 0.0090(14) -0.0012(15)
C56 0.0227(15) 0.0191(14) 0.0294(16) 0.0008(11) 0.0130(13) 0.0001(12)
O3 0.0185(11) 0.0428(13) 0.0398(13) -0.0019(9) 0.0111(10) 0.0018(11)
O4 0.0463(16) 0.0579(17) 0.0320(13) 0.0056(13) 0.0170(13) -0.0006(12)
C61 0.064(3) 0.093(4) 0.052(3) 0.024(3) 0.015(2) -0.028(3)

loop_
_atom_type_symbol
_atom_type_description
_atom_type_scat_dispersion_real
_atom_type_scat_dispersion_imag
_atom_type_scat_source
C C 0.0033 0.0016 'International Tables Vol C Tables 4.2.6.8 and 6.1.1.4'
H H 0 0 'International Tables Vol C Tables 4.2.6.8 and 6.1.1.4'
O O 0.0106 0.006 'International Tables Vol C Tables 4.2.6.8 and 6.1.1.4'
P P 0.1023 0.0942 'International Tables Vol C Tables 4.2.6.8 and 6.1.1.4'
Cu Cu 0.3201 1.2651 'International Tables Vol C Tables 4.2.6.8 and 6.1.1.4'

loop_
_geom_angle_atom_site_label_1
_geom_angle_atom_site_label_2
_geom_angle_atom_site_label_3
_geom_angle_site_symmetry_1
_geom_angle_site_symmetry_3
_geom_angle
_geom_angle_publ_flag
O1 Cu1 O2 . . 80.07(8) ?
O1 Cu1 P1 . . 123.30(6) ?
O2 Cu1 P1 . . 113.74(6) ?
O1 Cu1 P2 . . 106.44(6) ?
O2 Cu1 P2 . . 98.61(6) ?
P1 Cu1 P2 . . 123.49(3) ?
C19 P1 C1 . . 101.57(12) ?
C19 P1 C31 . . 103.56(12) ?
C1 P1 C31 . . 104.23(12) ?
C19 P1 Cu1 . . 114.75(8) ?
C1 P1 Cu1 . . 114.93(9) ?
C31 P1 Cu1 . . 116.03(9) ?
C13 P2 C7 . . 104.53(13) ?
C13 P2 C25 . . 103.13(12) ?
C7 P2 C25 . . 102.67(12) ?
C13 P2 Cu1 . . 121.19(9) ?
C7 P2 Cu1 . . 111.53(9) ?
C25 P2 Cu1 . . 111.90(9) ?
C49 P3 C42 . . 103.15(14) ?
C49 P3 C43 . . 102.45(14) ?
C42 P3 C43 . . 102.04(13) ?
C55 O1 Cu1 . . 111.17(18) ?
C56 O2 Cu1 . . 107.97(18) ?
C2 C1 C6 . . 118.6(2) ?
C2 C1 P1 . . 119.0(2) ?
C6 C1 P1 . . 122.4(2) ?
C3 C2 C1 . . 120.4(3) ?
C3 C2 H2 . . 119.8 ?
C1 C2 H2 . . 119.8 ?
C5 C6 C1 . . 120.6(3) ?
C5 C6 H6 . . 119.7 ?
C1 C6 H6 . . 119.7 ?
C4 C5 C6 . . 120.1(3) ?
C4 C5 H5 . . 120 ?
C6 C5 H5 . . 120 ?
C4 C3 C2 . . 120.2(3) ?
C4 C3 H3 . . 119.9 ?
C2 C3 H3 . . 119.9 ?
C5 C4 C3 . . 120.1(3) ?
C5 C4 H4 . . 120 ?
C3 C4 H4 . . 120 ?
C8 C7 C12 . . 118.6(3) ?
C8 C7 P2 . . 125.1(2) ?
C12 C7 P2 . . 116.3(2) ?
C7 C8 C9 . . 120.7(3) ?
C7 C8 H8 . . 119.6 ?
C9 C8 H8 . . 119.6 ?
C9 C10 C11 . . 119.7(3) ?
C9 C10 H10 . . 120.1 ?
C11 C10 H10 . . 120.1 ?
C10 C9 C8 . . 120.1(3) ?
C10 C9 H9 . . 119.9 ?
C8 C9 H9 . . 119.9 ?
C11 C12 C7 . . 120.3(3) ?
C11 C12 H12 . . 119.9 ?
C7 C12 H12 . . 119.9 ?
C10 C11 C12 . . 120.6(3) ?
C10 C11 H11 . . 119.7 ?
C12 C11 H11 . . 119.7 ?
C15 C14 C13 . . 120.5(3) ?
C15 C14 H14 . . 119.7 ?
C13 C14 H14 . . 119.7 ?
C18 C13 C14 . . 118.5(3) ?
C18 C13 P2 . . 118.7(2) ?
C14 C13 P2 . . 122.7(2) ?
C17 C18 C13 . . 120.7(3) ?
C17 C18 H18 . . 119.6 ?
C13 C18 H18 . . 119.6 ?
C18 C17 C16 . . 119.9(3) ?
C18 C17 H17 . . 120.1 ?
C16 C17 H17 . . 120.1 ?
C14 C15 C16 . . 120.3(3) ?
C14 C15 H15 . . 119.8 ?
C16 C15 H15 . . 119.8 ?
C15 C16 C17 . . 119.9(3) ?
C15 C16 H16 . . 120 ?
C17 C16 H16 . . 120 ?
C24 C23 C22 . . 120.3(3) ?
C24 C23 H23 . . 119.8 ?
C22 C23 H23 . . 119.8 ?
C20 C19 C24 . . 118.6(3) ?
C20 C19 P1 . . 122.8(2) ?
C24 C19 P1 . . 118.4(2) ?
C23 C24 C19 . . 120.5(3) ?
C23 C24 H24 . . 119.8 ?
C19 C24 H24 . . 119.8 ?
C19 C20 C21 . . 120.5(3) ?
C19 C20 H20 . . 119.7 ?
C21 C20 H20 . . 119.7 ?
C21 C22 C23 . . 119.5(3) ?
C21 C22 H22 . . 120.2 ?
C23 C22 H22 . . 120.2 ?
C22 C21 C20 . . 120.5(3) ?
C22 C21 H21 . . 119.7 ?
C20 C21 H21 . . 119.7 ?
C25 C27 C28 . . 120.5(3) ?
C25 C27 H27 . . 119.8 ?
C28 C27 H27 . . 119.8 ?
C27 C25 C26 . . 118.7(3) ?
C27 C25 P2 . . 123.0(2) ?
C26 C25 P2 . . 118.2(2) ?
C30 C26 C25 . . 120.3(3) ?
C30 C26 H26 . . 119.9 ?
C25 C26 H26 . . 119.9 ?
C29 C28 C27 . . 120.5(3) ?
C29 C28 H28 . . 119.7 ?
C27 C28 H28 . . 119.7 ?
C30 C29 C28 . . 119.3(3) ?
C30 C29 H29 . . 120.4 ?
C28 C29 H29 . . 120.4 ?
C29 C30 C26 . . 120.7(3) ?
C29 C30 H30 . . 119.6 ?
C26 C30 H30 . . 119.6 ?
C32 C31 C36 . . 119.1(2) ?
C32 C31 P1 . . 117.4(2) ?
C36 C31 P1 . . 123.5(2) ?
C33 C34 C35 . . 120.1(2) ?
C33 C34 H34 . . 120 ?
C35 C34 H34 . . 120 ?
C36 C35 C34 . . 119.9(3) ?
C36 C35 H35 . . 120 ?
C34 C35 H35 . . 120 ?
C35 C36 C31 . . 120.5(2) ?
C35 C36 H36 . . 119.7 ?
C31 C36 H36 . . 119.7 ?
C31 C32 C33 . . 120.4(3) ?
C31 C32 H32 . . 119.8 ?
C33 C32 H32 . . 119.8 ?
C34 C33 C32 . . 120.0(3) ?
C34 C33 H33 . . 120 ?
C32 C33 H33 . . 120 ?
C37 C42 C41 . . 117.9(3) ?
C37 C42 P3 . . 123.9(2) ?
C41 C42 P3 . . 117.8(2) ?
C42 C41 C40 . . 121.3(3) ?
C42 C41 H41 . . 119.4 ?
C40 C41 H41 . . 119.4 ?
C39 C40 C41 . . 120.2(3) ?
C39 C40 H40 . . 119.9 ?
C41 C40 H40 . . 119.9 ?
C40 C39 C38 . . 119.3(3) ?
C40 C39 H39 . . 120.3 ?
C38 C39 H39 . . 120.3 ?
C39 C38 C37 . . 120.3(3) ?
C39 C38 H38 . . 119.9 ?
C37 C38 H38 . . 119.9 ?
C42 C37 C38 . . 121.0(3) ?
C42 C37 H37 . . 119.5 ?
C38 C37 H37 . . 119.5 ?
C43 C44 C45 . . 121.1(3) ?
C43 C44 H44 . . 119.4 ?
C45 C44 H44 . . 119.4 ?
C44 C43 C48 . . 118.1(3) ?
C44 C43 P3 . . 124.9(2) ?
C48 C43 P3 . . 117.1(2) ?
C46 C45 C44 . . 120.0(3) ?
C46 C45 H45 . . 120 ?
C44 C45 H45 . . 120 ?
C45 C46 C47 . . 119.8(3) ?
C45 C46 H46 . . 120.1 ?
C47 C46 H46 . . 120.1 ?
C46 C47 C48 . . 120.0(3) ?
C46 C47 H47 . . 120 ?
C48 C47 H47 . . 120 ?
C47 C48 C43 . . 120.9(3) ?
C47 C48 H48 . . 119.5 ?
C43 C48 H48 . . 119.5 ?
C54 C49 C50 . . 119.0(3) ?
C54 C49 P3 . . 125.6(3) ?
C50 C49 P3 . . 115.4(3) ?
C49 C54 C53 . . 120.4(3) ?
C49 C54 H54 . . 119.8 ?
C53 C54 H54 . . 119.8 ?
C52 C51 C50 . . 119.5(3) ?
C52 C51 H51 . . 120.2 ?
C50 C51 H51 . . 120.2 ?
C51 C50 C49 . . 120.4(3) ?
C51 C50 H50 . . 119.8 ?
C49 C50 H50 . . 119.8 ?
C51 C52 C53 . . 121.4(3) ?
C51 C52 H52 . . 119.3 ?
C53 C52 H52 . . 119.3 ?
C52 C53 C54 . . 119.1(3) ?
C52 C53 H53 . . 120.4 ?
C54 C53 H53 . . 120.4 ?
O1 C55 C59 . . 123.1(3) ?
O1 C55 C56 . . 118.6(2) ?
C59 C55 C56 . . 118.2(3) ?
C55 C59 O3 . . 122.1(3) ?
C55 C59 C60 . . 126.1(3) ?
O3 C59 C60 . . 111.8(3) ?
C59 C60 H60A . . 109.5 ?
C59 C60 H60B . . 109.5 ?
H60A C60 H60B . . 109.5 ?
C59 C60 H60C . . 109.5 ?
H60A C60 H60C . . 109.5 ?
H60B C60 H60C . . 109.5 ?
C58 C57 C56 . . 120.2(3) ?
C58 C57 H57 . . 119.9 ?
C56 C57 H57 . . 119.9 ?
O3 C58 C57 . . 123.4(3) ?
O3 C58 H58 . . 118.3 ?
C57 C58 H58 . . 118.3 ?
O2 C56 C57 . . 123.3(3) ?
O2 C56 C55 . . 120.2(3) ?
C57 C56 C55 . . 116.5(3) ?
C58 O3 C59 . . 119.5(3) ?
C61 O4 H4A . . 109.5 ?
O4 C61 H61A . . 109.5 ?
O4 C61 H61B . . 109.5 ?
H61A C61 H61B . . 109.5 ?
O4 C61 H61C . . 109.5 ?
H61A C61 H61C . . 109.5 ?
H61B C61 H61C . . 109.5 ?

loop_
_geom_bond_atom_site_label_1
_geom_bond_atom_site_label_2
_geom_bond_site_symmetry_2
_geom_bond_distance
_geom_bond_publ_flag
Cu1 O1 . 2.046(2) y
Cu1 O2 . 2.175(2) y
Cu1 P1 . 2.2014(7) y
Cu1 P2 . 2.2692(8) y
P1 C19 . 1.820(3) ?
P1 C1 . 1.823(3) ?
P1 C31 . 1.827(3) ?
P2 C13 . 1.817(3) ?
P2 C7 . 1.827(3) ?
P2 C25 . 1.828(3) ?
P3 C49 . 1.825(3) ?
P3 C42 . 1.833(3) ?
P3 C43 . 1.834(3) ?
O1 C55 . 1.308(4) y
O2 C56 . 1.264(3) y
C1 C2 . 1.393(4) ?
C1 C6 . 1.404(4) ?
C2 C3 . 1.389(4) ?
C2 H2 . 0.95 ?
C6 C5 . 1.384(4) ?
C6 H6 . 0.95 ?
C5 C4 . 1.382(4) ?
C5 H5 . 0.95 ?
C3 C4 . 1.383(4) ?
C3 H3 . 0.95 ?
C4 H4 . 0.95 ?
C7 C8 . 1.386(4) ?
C7 C12 . 1.393(4) ?
C8 C9 . 1.393(4) ?
C8 H8 . 0.95 ?
C10 C9 . 1.373(5) ?
C10 C11 . 1.379(5) ?
C10 H10 . 0.95 ?
C9 H9 . 0.95 ?
C12 C11 . 1.387(4) ?
C12 H12 . 0.95 ?
C11 H11 . 0.95 ?
C14 C15 . 1.382(4) ?
C14 C13 . 1.402(4) ?
C14 H14 . 0.95 ?
C13 C18 . 1.400(4) ?
C18 C17 . 1.385(4) ?
C18 H18 . 0.95 ?
C17 C16 . 1.392(4) ?
C17 H17 . 0.95 ?
C15 C16 . 1.386(4) ?
C15 H15 . 0.95 ?
C16 H16 . 0.95 ?
C23 C24 . 1.378(4) ?
C23 C22 . 1.384(4) ?
C23 H23 . 0.95 ?
C19 C20 . 1.384(4) ?
C19 C24 . 1.405(4) ?
C24 H24 . 0.95 ?
C20 C21 . 1.384(4) ?
C20 H20 . 0.95 ?
C22 C21 . 1.383(4) ?
C22 H22 . 0.95 ?
C21 H21 . 0.95 ?
C27 C25 . 1.376(4) ?
C27 C28 . 1.391(4) ?
C27 H27 . 0.95 ?
C25 C26 . 1.390(4) ?
C26 C30 . 1.386(4) ?
C26 H26 . 0.95 ?
C28 C29 . 1.374(5) ?
C28 H28 . 0.95 ?
C29 C30 . 1.370(5) ?
C29 H29 . 0.95 ?
C30 H30 . 0.95 ?
C31 C32 . 1.387(4) ?
C31 C36 . 1.396(4) ?
C34 C33 . 1.384(4) ?
C34 C35 . 1.387(4) ?
C34 H34 . 0.95 ?
C35 C36 . 1.383(4) ?
C35 H35 . 0.95 ?
C36 H36 . 0.95 ?
C32 C33 . 1.391(4) ?
C32 H32 . 0.95 ?
C33 H33 . 0.95 ?
C42 C37 . 1.383(4) ?
C42 C41 . 1.384(4) ?
C41 C40 . 1.384(4) ?
C41 H41 . 0.95 ?
C40 C39 . 1.370(5) ?
C40 H40 . 0.95 ?
C39 C38 . 1.382(5) ?
C39 H39 . 0.95 ?
C38 C37 . 1.384(5) ?
C38 H38 . 0.95 ?
C37 H37 . 0.95 ?
C44 C43 . 1.377(5) ?
C44 C45 . 1.388(4) ?
C44 H44 . 0.95 ?
C43 C48 . 1.393(5) ?
C45 C46 . 1.372(5) ?
C45 H45 . 0.95 ?
C46 C47 . 1.378(5) ?
C46 H46 . 0.95 ?
C47 C48 . 1.379(5) ?
C47 H47 . 0.95 ?
C48 H48 . 0.95 ?
C49 C54 . 1.370(5) ?
C49 C50 . 1.410(5) ?
C54 C53 . 1.407(5) ?
C54 H54 . 0.95 ?
C51 C52 . 1.371(5) ?
C51 C50 . 1.379(5) ?
C51 H51 . 0.95 ?
C50 H50 . 0.95 ?
C52 C53 . 1.372(5) ?
C52 H52 . 0.95 ?
C53 H53 . 0.95 ?
C55 C59 . 1.369(4) ?
C55 C56 . 1.455(4) ?
C59 O3 . 1.371(4) ?
C59 C60 . 1.483(5) ?
C60 H60A . 0.98 ?
C60 H60B . 0.98 ?
C60 H60C . 0.98 ?
C57 C58 . 1.338(5) ?
C57 C56 . 1.425(4) ?
C57 H57 . 0.95 ?
C58 O3 . 1.328(4) ?
C58 H58 . 0.95 ?
O4 C61 . 1.379(5) ?
O4 H4A . 0.84 ?
C61 H61A . 0.98 ?
C61 H61B . 0.98 ?
C61 H61C . 0.98 ?

loop_
_geom_hbond_atom_site_label_D
_geom_hbond_atom_site_label_H
_geom_hbond_atom_site_label_A
_geom_hbond_site_symmetry_A
_geom_hbond_distance_DH
_geom_hbond_distance_HA
_geom_hbond_distance_DA
_geom_hbond_angle_DHA
O4 H4A O1 . 0.84 1.8 2.637(3) 174
C2 H2 O2 . 0.95 2.46 3.370(3) 162
C12 H12 O2 . 0.95 2.54 3.412(4) 153
C22 H22 O4 3 0.95 2.51 3.144(4) 125
C32 H32 O1 . 0.95 2.6 3.495(3) 158
C53 H53 O4 . 0.95 2.52 3.398(5) 154

loop_
_geom_torsion_atom_site_label_1
_geom_torsion_atom_site_label_2
_geom_torsion_atom_site_label_3
_geom_torsion_atom_site_label_4
_geom_torsion_site_symmetry_1
_geom_torsion_site_symmetry_2
_geom_torsion_site_symmetry_3
_geom_torsion_site_symmetry_4
_geom_torsion
_geom_torsion_publ_flag
O1 Cu1 P1 C19 . . . . 114.17(12) ?
O2 Cu1 P1 C19 . . . . -152.19(11) ?
P2 Cu1 P1 C19 . . . . -33.04(10) ?
O1 Cu1 P1 C1 . . . . -128.58(12) ?
O2 Cu1 P1 C1 . . . . -34.94(11) ?
P2 Cu1 P1 C1 . . . . 84.21(10) ?
O1 Cu1 P1 C31 . . . . -6.66(13) ?
O2 Cu1 P1 C31 . . . . 86.98(11) ?
P2 Cu1 P1 C31 . . . . -153.88(10) ?
O1 Cu1 P2 C13 . . . . -85.70(12) ?
O2 Cu1 P2 C13 . . . . -167.81(11) ?
P1 Cu1 P2 C13 . . . . 66.15(11) ?
O1 Cu1 P2 C7 . . . . 150.65(11) ?
O2 Cu1 P2 C7 . . . . 68.54(11) ?
P1 Cu1 P2 C7 . . . . -57.51(10) ?
O1 Cu1 P2 C25 . . . . 36.28(12) ?
O2 Cu1 P2 C25 . . . . -45.84(11) ?
P1 Cu1 P2 C25 . . . . -171.88(10) ?
O2 Cu1 O1 C55 . . . . 12.32(19) ?
P1 Cu1 O1 C55 . . . . 124.29(17) ?
P2 Cu1 O1 C55 . . . . -83.80(19) ?
O1 Cu1 O2 C56 . . . . -11.20(18) ?
P1 Cu1 O2 C56 . . . . -133.33(17) ?
P2 Cu1 O2 C56 . . . . 94.12(18) ?
C19 P1 C1 C2 . . . . 147.6(2) ?
C31 P1 C1 C2 . . . . -105.0(2) ?
Cu1 P1 C1 C2 . . . . 23.1(2) ?
C19 P1 C1 C6 . . . . -32.4(2) ?
C31 P1 C1 C6 . . . . 75.0(2) ?
Cu1 P1 C1 C6 . . . . -156.94(18) ?
C6 C1 C2 C3 . . . . -0.4(4) ?
P1 C1 C2 C3 . . . . 179.6(2) ?
C2 C1 C6 C5 . . . . 1.4(4) ?
P1 C1 C6 C5 . . . . -178.6(2) ?
C1 C6 C5 C4 . . . . -1.8(4) ?
C1 C2 C3 C4 . . . . -0.3(4) ?
C6 C5 C4 C3 . . . . 1.1(4) ?
C2 C3 C4 C5 . . . . -0.1(4) ?
C13 P2 C7 C8 . . . . 20.2(3) ?
C25 P2 C7 C8 . . . . -87.2(3) ?
Cu1 P2 C7 C8 . . . . 152.8(2) ?
C13 P2 C7 C12 . . . . -161.6(2) ?
C25 P2 C7 C12 . . . . 91.0(2) ?
Cu1 P2 C7 C12 . . . . -29.0(2) ?
C12 C7 C8 C9 . . . . 0.6(4) ?
P2 C7 C8 C9 . . . . 178.8(2) ?
C11 C10 C9 C8 . . . . -1.0(5) ?
C7 C8 C9 C10 . . . . -0.1(4) ?
C8 C7 C12 C11 . . . . -0.2(5) ?
P2 C7 C12 C11 . . . . -178.5(3) ?
C9 C10 C11 C12 . . . . 1.5(5) ?
C7 C12 C11 C10 . . . . -0.9(5) ?
C15 C14 C13 C18 . . . . -1.3(4) ?
C15 C14 C13 P2 . . . . 176.2(2) ?
C7 P2 C13 C18 . . . . 100.7(2) ?
C25 P2 C13 C18 . . . . -152.3(2) ?
Cu1 P2 C13 C18 . . . . -26.2(2) ?
C7 P2 C13 C14 . . . . -76.8(2) ?
C25 P2 C13 C14 . . . . 30.2(3) ?
Cu1 P2 C13 C14 . . . . 156.28(19) ?
C14 C13 C18 C17 . . . . 1.0(4) ?
P2 C13 C18 C17 . . . . -176.6(2) ?
C13 C18 C17 C16 . . . . 0.3(4) ?
C13 C14 C15 C16 . . . . 0.2(4) ?
C14 C15 C16 C17 . . . . 1.2(4) ?
C18 C17 C16 C15 . . . . -1.4(4) ?
C1 P1 C19 C20 . . . . 132.2(2) ?
C31 P1 C19 C20 . . . . 24.3(3) ?
Cu1 P1 C19 C20 . . . . -103.2(2) ?
C1 P1 C19 C24 . . . . -52.8(2) ?
C31 P1 C19 C24 . . . . -160.7(2) ?
Cu1 P1 C19 C24 . . . . 71.9(2) ?
C22 C23 C24 C19 . . . . 1.0(4) ?
C20 C19 C24 C23 . . . . -1.0(4) ?
P1 C19 C24 C23 . . . . -176.3(2) ?
C24 C19 C20 C21 . . . . 0.5(4) ?
P1 C19 C20 C21 . . . . 175.5(2) ?
C24 C23 C22 C21 . . . . -0.4(4) ?
C23 C22 C21 C20 . . . . -0.2(4) ?
C19 C20 C21 C22 . . . . 0.1(4) ?
C28 C27 C25 C26 . . . . -0.6(4) ?
C28 C27 C25 P2 . . . . -175.9(2) ?
C13 P2 C25 C27 . . . . -112.7(3) ?
C7 P2 C25 C27 . . . . -4.2(3) ?
Cu1 P2 C25 C27 . . . . 115.5(2) ?
C13 P2 C25 C26 . . . . 72.0(3) ?
C7 P2 C25 C26 . . . . -179.5(2) ?
Cu1 P2 C25 C26 . . . . -59.8(2) ?
C27 C25 C26 C30 . . . . 1.0(5) ?
P2 C25 C26 C30 . . . . 176.5(3) ?
C25 C27 C28 C29 . . . . 0.2(5) ?
C27 C28 C29 C30 . . . . -0.2(5) ?
C28 C29 C30 C26 . . . . 0.6(5) ?
C25 C26 C30 C29 . . . . -1.0(5) ?
C19 P1 C31 C32 . . . . -112.3(2) ?
C1 P1 C31 C32 . . . . 141.8(2) ?
Cu1 P1 C31 C32 . . . . 14.4(2) ?
C19 P1 C31 C36 . . . . 67.2(2) ?
C1 P1 C31 C36 . . . . -38.7(3) ?
Cu1 P1 C31 C36 . . . . -166.1(2) ?
C33 C34 C35 C36 . . . . 0.3(4) ?
C34 C35 C36 C31 . . . . 0.6(4) ?
C32 C31 C36 C35 . . . . -0.7(4) ?
P1 C31 C36 C35 . . . . 179.8(2) ?
C36 C31 C32 C33 . . . . -0.3(4) ?
P1 C31 C32 C33 . . . . 179.2(2) ?
C35 C34 C33 C32 . . . . -1.3(4) ?
C31 C32 C33 C34 . . . . 1.3(4) ?
C49 P3 C42 C37 . . . . 114.1(3) ?
C43 P3 C42 C37 . . . . 8.1(3) ?
C49 P3 C42 C41 . . . . -73.1(3) ?
C43 P3 C42 C41 . . . . -179.1(2) ?
C37 C42 C41 C40 . . . . 0.0(5) ?
P3 C42 C41 C40 . . . . -173.2(3) ?
C42 C41 C40 C39 . . . . 1.1(5) ?
C41 C40 C39 C38 . . . . -0.6(5) ?
C40 C39 C38 C37 . . . . -0.9(6) ?
C41 C42 C37 C38 . . . . -1.5(5) ?
P3 C42 C37 C38 . . . . 171.3(3) ?
C39 C38 C37 C42 . . . . 2.0(6) ?
C45 C44 C43 C48 . . . . -0.8(5) ?
C45 C44 C43 P3 . . . . -179.9(2) ?
C49 P3 C43 C44 . . . . -27.5(3) ?
C42 P3 C43 C44 . . . . 79.1(3) ?
C49 P3 C43 C48 . . . . 153.4(3) ?
C42 P3 C43 C48 . . . . -100.1(3) ?
C43 C44 C45 C46 . . . . 2.0(5) ?
C44 C45 C46 C47 . . . . -1.3(5) ?
C45 C46 C47 C48 . . . . -0.5(5) ?
C46 C47 C48 C43 . . . . 1.8(6) ?
C44 C43 C48 C47 . . . . -1.1(5) ?
P3 C43 C48 C47 . . . . 178.1(3) ?
C42 P3 C49 C54 . . . . -23.6(3) ?
C43 P3 C49 C54 . . . . 82.1(3) ?
C42 P3 C49 C50 . . . . 155.1(2) ?
C43 P3 C49 C50 . . . . -99.2(2) ?
C50 C49 C54 C53 . . . . 0.8(4) ?
P3 C49 C54 C53 . . . . 179.4(2) ?
C52 C51 C50 C49 . . . . 0.3(5) ?
C54 C49 C50 C51 . . . . -1.2(5) ?
P3 C49 C50 C51 . . . . -179.9(2) ?
C50 C51 C52 C53 . . . . 1.0(5) ?
C51 C52 C53 C54 . . . . -1.4(5) ?
C49 C54 C53 C52 . . . . 0.5(5) ?
Cu1 O1 C55 C59 . . . . 165.3(2) ?
Cu1 O1 C55 C56 . . . . -12.1(3) ?
O1 C55 C59 O3 . . . . -178.9(3) ?
C56 C55 C59 O3 . . . . -1.4(4) ?
O1 C55 C59 C60 . . . . -1.5(5) ?
C56 C55 C59 C60 . . . . 175.9(3) ?
C56 C57 C58 O3 . . . . 0.7(5) ?
Cu1 O2 C56 C57 . . . . -170.7(2) ?
Cu1 O2 C56 C55 . . . . 8.5(3) ?
C58 C57 C56 O2 . . . . 175.8(3) ?
C58 C57 C56 C55 . . . . -3.4(4) ?
O1 C55 C56 O2 . . . . 2.0(4) ?
C59 C55 C56 O2 . . . . -175.6(3) ?
O1 C55 C56 C57 . . . . -178.8(3) ?
C59 C55 C56 C57 . . . . 3.7(4) ?
C57 C58 O3 C59 . . . . 1.8(5) ?
C55 C59 O3 C58 . . . . -1.3(4) ?
C60 C59 O3 C58 . . . . -179.0(3) ?
